data_7057079
loop_
_publ_author_name
'Nguyen, Alex L.'
'Griffin, Kaitlin E.'
'Zhou, Zehua'
'Fronczek, Frank R.'
'Smith, Kevin M.'
'Vicente, M. Gra\,ca H.'

_publ_section_title
;
 Syntheses of 1,2,3-triazole-BODIPYs bearing up to three carbohydrate
 units
;
_journal_issue 10
_journal_name_full 'New Journal of Chemistry'
_journal_page_first 8241
_journal_paper_doi 10.1039/C8NJ00041G
_journal_volume 42
_journal_year 2018
_chemical_absolute_configuration rmad
_chemical_formula_moiety 'C40 H48 B F2 N5 O10'
_chemical_formula_sum 'C40 H48 B F2 N5 O10'
_chemical_formula_weight 807.64
_space_group_IT_number 4
_space_group_name_Hall 'P 2yb'
_space_group_name_H-M_alt 'P 1 21 1'
_symmetry_cell_setting monoclinic
_symmetry_space_group_name_Hall 'P 2yb'
_symmetry_space_group_name_H-M 'P 1 21 1'
_atom_sites_solution_hydrogens geom
_atom_sites_solution_primary direct
_atom_sites_solution_secondary difmap
_audit_creation_method SHELXL-97
_audit_update_record
;
2017-10-17 deposited with the CCDC.
2018-03-01 downloaded from the CCDC.
;
_cell_angle_alpha 90
_cell_angle_beta 104.822(8)
_cell_angle_gamma 90
_cell_formula_units_Z 2
_cell_length_a 13.3965(15)
_cell_length_b 9.2534(10)
_cell_length_c 17.1816(19)
_cell_measurement_reflns_used 1814
_cell_measurement_temperature 90.0(5)
_cell_measurement_theta_max 46.04
_cell_measurement_theta_min 2.66
_cell_volume 2059.0(4)
_computing_cell_refinement 'Bruker SAINT'
_computing_data_collection 'Bruker APEX2'
_computing_data_reduction 'Bruker SAINT'
_computing_molecular_graphics 'ORTEP-3 for Windows (Farrugia, 2012)'
_computing_publication_material 'SHELXL-97 (Sheldrick, 2008)'
_computing_structure_refinement 'SHELXL-97 (Sheldrick, 2008)'
_computing_structure_solution 'SHELXS-97 (Sheldrick, 2008)'
_diffrn_ambient_temperature 90.0(5)
_diffrn_measured_fraction_theta_full 0.985
_diffrn_measured_fraction_theta_max 0.985
_diffrn_measurement_device_type 'Bruker Kappa APEX-II DUO'
_diffrn_measurement_method '\f and \w scans'
_diffrn_radiation_monochromator 'QUAZAR multilayer optics'
_diffrn_radiation_source 'I\mS microfocus'
_diffrn_radiation_type CuK\a
_diffrn_radiation_wavelength 1.54184
_diffrn_reflns_av_R_equivalents 0.0601
_diffrn_reflns_av_sigmaI/netI 0.1284
_diffrn_reflns_limit_h_max 14
_diffrn_reflns_limit_h_min -14
_diffrn_reflns_limit_k_max 8
_diffrn_reflns_limit_k_min -10
_diffrn_reflns_limit_l_max 19
_diffrn_reflns_limit_l_min -11
_diffrn_reflns_number 9382
_diffrn_reflns_theta_full 58.95
_diffrn_reflns_theta_max 58.95
_diffrn_reflns_theta_min 2.66
_exptl_absorpt_coefficient_mu 0.832
_exptl_absorpt_correction_T_max 0.9917
_exptl_absorpt_correction_T_min 0.7607
_exptl_absorpt_correction_type multi-scan
_exptl_absorpt_process_details 'SADABS (Sheldrick, 2004)'
_exptl_crystal_colour orange
_exptl_crystal_density_diffrn 1.303
_exptl_crystal_density_method 'not measured'
_exptl_crystal_description lath
_exptl_crystal_F_000 852
_exptl_crystal_recrystallization_method 'Re-crystallisation from solvent: dichloromethane/hexane'
_exptl_crystal_size_max 0.13
_exptl_crystal_size_mid 0.05
_exptl_crystal_size_min 0.01
_refine_diff_density_max 0.165
_refine_diff_density_min -0.183
_refine_diff_density_rms 0.041
_refine_ls_abs_structure_details '1559 Friedel pairs (Flack, 1983) '
_refine_ls_abs_structure_Flack -0.3(3)
_refine_ls_extinction_method none
_refine_ls_goodness_of_fit_ref 0.959
_refine_ls_hydrogen_treatment constr
_refine_ls_matrix_type full
_refine_ls_number_parameters 533
_refine_ls_number_reflns 4680
_refine_ls_number_restraints 1
_refine_ls_restrained_S_all 0.959
_refine_ls_R_factor_all 0.1409
_refine_ls_R_factor_gt 0.0623
_refine_ls_shift/su_max 0.000
_refine_ls_shift/su_mean 0.000
_refine_ls_structure_factor_coef Fsqd
_refine_ls_weighting_details 'calc w=1/[\s^2^(Fo^2^)+(0.0422P)^2^] where P=(Fo^2^+2Fc^2^)/3'
_refine_ls_weighting_scheme calc
_refine_ls_wR_factor_gt 0.1054
_refine_ls_wR_factor_ref 0.1307
_reflns_number_gt 2472
_reflns_number_total 4680
_reflns_threshold_expression I>2\s(I)
_cod_data_source_file c8nj00041g2.cif
_cod_data_source_block Cmpd4b
_cod_depositor_comments
;
The following automatic conversions were performed:

'_symmetry_cell_setting' value 'Monoclinic' changed to 'monoclinic'
according to
/home/data/users/saulius/crontab/automatic-downloads/rss-feeds/RSC/lib/dictionaries/cif_core.dic
dictionary named 'cif_core.dic' version 2.4.2 from 2011-04-26.

Automatic conversion script
Id: cif_fix_values 4973 2017-02-22 13:04:09Z antanas 

 Adding full bibliography for 7057078--7057079.cif.
;
_cod_original_sg_symbol_Hall 'P 2yb '
_cod_original_sg_symbol_H-M 'P 21  '
_cod_database_code 7057079

loop_
_symmetry_equiv_pos_as_xyz
'x, y, z'
'-x, y+1/2, -z'

loop_
_atom_site_label
_atom_site_type_symbol
_atom_site_fract_x
_atom_site_fract_y
_atom_site_fract_z
_atom_site_U_iso_or_equiv
_atom_site_adp_type
_atom_site_occupancy
_atom_site_symmetry_multiplicity
_atom_site_calc_flag
_atom_site_refinement_flags
F1 F 0.3251(4) 1.5426(4) 0.3883(3) 0.0761(15) Uani 1 1 d .
F2 F 0.3672(4) 1.4033(4) 0.4998(3) 0.0722(14) Uani 1 1 d .
O1 O 0.4336(4) 0.6335(5) 0.1539(3) 0.0588(16) Uani 1 1 d .
O2 O 0.6361(4) 0.0075(5) 0.1286(3) 0.0587(15) Uani 1 1 d .
O3 O 0.7520(4) 0.2995(5) 0.0403(3) 0.0581(15) Uani 1 1 d .
O4 O 0.8114(5) 0.4582(5) 0.1412(3) 0.0699(18) Uani 1 1 d .
O5 O 0.9263(5) 0.1411(5) 0.1232(3) 0.0629(16) Uani 1 1 d .
O6 O 0.9788(5) 0.0848(7) 0.0124(4) 0.086(2) Uani 1 1 d .
O7 O 0.8863(4) -0.1663(5) 0.1319(3) 0.0599(16) Uani 1 1 d .
O8 O 0.9335(4) -0.2156(6) 0.2663(3) 0.0689(17) Uani 1 1 d .
O9 O 0.7104(4) -0.1926(5) 0.2491(3) 0.0603(15) Uani 1 1 d .
O10 O 0.6962(5) -0.4241(6) 0.2828(3) 0.0778(19) Uani 1 1 d .
N1 N 0.4507(6) 1.3547(6) 0.3957(4) 0.0568(19) Uani 1 1 d .
N2 N 0.2653(6) 1.2979(6) 0.3784(3) 0.0517(18) Uani 1 1 d .
N3 N 0.4180(5) 0.3305(7) 0.0771(4) 0.063(2) Uani 1 1 d .
N4 N 0.4703(6) 0.2352(7) 0.0449(4) 0.0558(18) Uani 1 1 d .
N5 N 0.5672(6) 0.2332(7) 0.0932(4) 0.0538(18) Uani 1 1 d .
C1 C 0.5458(8) 1.4100(9) 0.4225(4) 0.058(2) Uani 1 1 d .
C2 C 0.6213(7) 1.3202(9) 0.4034(4) 0.055(2) Uani 1 1 d .
C3 C 0.5688(7) 1.2056(9) 0.3615(4) 0.056(2) Uani 1 1 d .
C4 C 0.4609(8) 1.2223(8) 0.3530(4) 0.051(2) Uani 1 1 d .
C5 C 0.3748(7) 1.1395(8) 0.3242(5) 0.053(2) Uani 1 1 d .
C6 C 0.2776(7) 1.1749(8) 0.3325(5) 0.053(2) Uani 1 1 d .
C7 C 0.1811(7) 1.1067(9) 0.3087(4) 0.058(2) Uani 1 1 d .
C8 C 0.1090(7) 1.1868(9) 0.3376(5) 0.062(2) Uani 1 1 d .
C9 C 0.1639(8) 1.3054(9) 0.3769(5) 0.060(2) Uani 1 1 d .
C10 C 0.5644(6) 1.5505(7) 0.4666(5) 0.070(3) Uani 1 1 d .
H10A H 0.5113 1.5653 0.4959 0.106 Uiso 1 1 calc R
H10B H 0.5613 1.6295 0.4281 0.106 Uiso 1 1 calc R
H10C H 0.6326 1.5490 0.5048 0.106 Uiso 1 1 calc R
C11 C 0.7354(6) 1.3441(8) 0.4276(5) 0.059(2) Uani 1 1 d .
H11A H 0.7498 1.4479 0.4216 0.071 Uiso 1 1 calc R
H11B H 0.7676 1.2888 0.3910 0.071 Uiso 1 1 calc R
C12 C 0.7839(6) 1.2981(10) 0.5138(5) 0.091(3) Uani 1 1 d .
H12A H 0.7591 1.2015 0.5228 0.137 Uiso 1 1 calc R
H12B H 0.7646 1.3669 0.5508 0.137 Uiso 1 1 calc R
H12C H 0.8592 1.2963 0.5233 0.137 Uiso 1 1 calc R
C13 C 0.6198(6) 1.0792(8) 0.3290(4) 0.062(2) Uani 1 1 d .
H13A H 0.6948 1.0834 0.3516 0.093 Uiso 1 1 calc R
H13B H 0.6042 1.0854 0.2702 0.093 Uiso 1 1 calc R
H13C H 0.5933 0.9878 0.3445 0.093 Uiso 1 1 calc R
C14 C 0.1518(6) 0.9722(9) 0.2587(4) 0.071(3) Uani 1 1 d .
H14A H 0.1652 0.8871 0.2938 0.106 Uiso 1 1 calc R
H14B H 0.1929 0.9659 0.2191 0.106 Uiso 1 1 calc R
H14C H 0.0783 0.9759 0.2307 0.106 Uiso 1 1 calc R
C15 C -0.0014(7) 1.1611(8) 0.3298(5) 0.066(3) Uani 1 1 d .
H15A H -0.0295 1.1015 0.2813 0.080 Uiso 1 1 calc R
H15B H -0.0381 1.2549 0.3220 0.080 Uiso 1 1 calc R
C16 C -0.0227(7) 1.0855(9) 0.4023(5) 0.084(3) Uani 1 1 d .
H16A H 0.0054 1.1434 0.4508 0.126 Uiso 1 1 calc R
H16B H 0.0101 0.9901 0.4087 0.126 Uiso 1 1 calc R
H16C H -0.0974 1.0744 0.3943 0.126 Uiso 1 1 calc R
C17 C 0.1239(7) 1.4288(8) 0.4191(5) 0.074(3) Uani 1 1 d .
H17A H 0.1284 1.5196 0.3908 0.111 Uiso 1 1 calc R
H17B H 0.1658 1.4360 0.4748 0.111 Uiso 1 1 calc R
H17C H 0.0518 1.4102 0.4189 0.111 Uiso 1 1 calc R
C18 C 0.3876(6) 1.0029(9) 0.2792(5) 0.053(2) Uani 1 1 d .
C19 C 0.3916(6) 0.8679(9) 0.3165(5) 0.066(3) Uani 1 1 d .
H19 H 0.3842 0.8619 0.3699 0.079 Uiso 1 1 calc R
C20 C 0.4063(6) 0.7422(8) 0.2763(5) 0.058(2) Uani 1 1 d .
H20 H 0.4088 0.6510 0.3021 0.070 Uiso 1 1 calc R
C21 C 0.4172(6) 0.7512(9) 0.1989(5) 0.055(2) Uani 1 1 d .
C22 C 0.4139(6) 0.8859(7) 0.1609(4) 0.061(3) Uani 1 1 d .
H22 H 0.4213 0.8923 0.1075 0.073 Uiso 1 1 calc R
C23 C 0.4001(6) 1.0076(8) 0.2019(4) 0.060(2) Uani 1 1 d .
H23 H 0.3990 1.0988 0.1763 0.072 Uiso 1 1 calc R
C24 C 0.4480(7) 0.4956(8) 0.1956(4) 0.067(3) Uani 1 1 d .
H24A H 0.3824 0.4643 0.2068 0.081 Uiso 1 1 calc R
H24B H 0.5007 0.5050 0.2475 0.081 Uiso 1 1 calc R
C25 C 0.4820(8) 0.3867(8) 0.1439(5) 0.055(2) Uani 1 1 d .
C26 C 0.5783(7) 0.3258(8) 0.1561(4) 0.052(2) Uani 1 1 d .
H26 H 0.6382 0.3440 0.1984 0.063 Uiso 1 1 calc R
C27 C 0.6408(7) 0.1280(8) 0.0776(5) 0.057(2) Uani 1 1 d .
H27 H 0.6198 0.0972 0.0199 0.068 Uiso 1 1 calc R
C28 C 0.7500(7) 0.1882(8) 0.0978(5) 0.059(2) Uani 1 1 d .
H28 H 0.7675 0.2302 0.1533 0.071 Uiso 1 1 calc R
C29 C 0.8270(7) 0.0735(9) 0.0924(5) 0.057(2) Uani 1 1 d .
H29 H 0.8181 0.0425 0.0353 0.069 Uiso 1 1 calc R
C30 C 0.8161(7) -0.0542(8) 0.1446(5) 0.059(2) Uani 1 1 d .
H30 H 0.8333 -0.0252 0.2026 0.071 Uiso 1 1 calc R
C31 C 0.7060(7) -0.1074(8) 0.1178(5) 0.059(2) Uani 1 1 d .
H31 H 0.6899 -0.1353 0.0597 0.071 Uiso 1 1 calc R
C32 C 0.6813(6) -0.2331(8) 0.1667(4) 0.057(2) Uani 1 1 d .
H32A H 0.6065 -0.2553 0.1499 0.069 Uiso 1 1 calc R
H32B H 0.7199 -0.3203 0.1581 0.069 Uiso 1 1 calc R
C33 C 0.7845(6) 0.4335(9) 0.0711(6) 0.058(3) Uani 1 1 d .
C34 C 0.7755(7) 0.5400(8) 0.0036(5) 0.071(3) Uani 1 1 d .
H34A H 0.8290 0.6143 0.0197 0.107 Uiso 1 1 calc R
H34B H 0.7073 0.5856 -0.0086 0.107 Uiso 1 1 calc R
H34C H 0.7845 0.4896 -0.0443 0.107 Uiso 1 1 calc R
C35 C 0.9913(7) 0.1507(9) 0.0747(6) 0.064(3) Uani 1 1 d .
C36 C 1.0788(6) 0.2526(9) 0.1090(5) 0.073(3) Uani 1 1 d .
H36A H 1.0724 0.3384 0.0746 0.109 Uiso 1 1 calc R
H36B H 1.1446 0.2043 0.1114 0.109 Uiso 1 1 calc R
H36C H 1.0764 0.2817 0.1633 0.109 Uiso 1 1 calc R
C37 C 0.9410(7) -0.2396(8) 0.1995(6) 0.061(2) Uani 1 1 d .
C38 C 1.0148(7) -0.3423(8) 0.1763(5) 0.074(3) Uani 1 1 d .
H38A H 0.9971 -0.4416 0.1875 0.111 Uiso 1 1 calc R
H38B H 1.0853 -0.3205 0.2075 0.111 Uiso 1 1 calc R
H38C H 1.0103 -0.3321 0.1187 0.111 Uiso 1 1 calc R
C39 C 0.7237(7) -0.3004(11) 0.3026(5) 0.065(3) Uani 1 1 d .
C40 C 0.7738(6) -0.2511(8) 0.3857(4) 0.067(2) Uani 1 1 d .
H40A H 0.7900 -0.3350 0.4216 0.100 Uiso 1 1 calc R
H40B H 0.7269 -0.1866 0.4045 0.100 Uiso 1 1 calc R
H40C H 0.8377 -0.1993 0.3860 0.100 Uiso 1 1 calc R
B1 B 0.3517(8) 1.4023(11) 0.4165(6) 0.059(3) Uani 1 1 d .

loop_
_atom_site_aniso_label
_atom_site_aniso_U_11
_atom_site_aniso_U_22
_atom_site_aniso_U_33
_atom_site_aniso_U_23
_atom_site_aniso_U_13
_atom_site_aniso_U_12
F1 0.103(4) 0.042(3) 0.096(4) 0.007(3) 0.050(3) 0.006(3)
F2 0.107(4) 0.052(3) 0.063(3) -0.010(3) 0.033(3) -0.013(3)
O1 0.092(5) 0.031(3) 0.057(3) 0.000(3) 0.025(3) 0.000(3)
O2 0.094(5) 0.028(3) 0.058(3) 0.002(3) 0.027(3) -0.003(3)
O3 0.081(4) 0.037(3) 0.058(3) 0.001(3) 0.021(3) -0.004(3)
O4 0.112(5) 0.033(3) 0.066(4) -0.004(3) 0.025(4) -0.003(3)
O5 0.081(5) 0.047(3) 0.063(4) -0.007(3) 0.021(4) -0.005(3)
O6 0.111(6) 0.084(5) 0.070(4) -0.024(4) 0.038(4) -0.023(4)
O7 0.074(4) 0.039(3) 0.067(4) -0.005(3) 0.020(3) 0.004(3)
O8 0.086(5) 0.057(4) 0.067(4) 0.001(3) 0.026(3) 0.006(3)
O9 0.091(5) 0.039(3) 0.054(3) 0.004(3) 0.023(3) -0.005(3)
O10 0.123(6) 0.042(4) 0.070(4) 0.001(3) 0.027(4) -0.009(4)
N1 0.072(6) 0.037(4) 0.062(4) -0.002(3) 0.019(4) -0.006(4)
N2 0.070(6) 0.033(4) 0.052(4) -0.005(3) 0.014(4) -0.005(4)
N3 0.083(6) 0.037(4) 0.067(5) 0.009(4) 0.018(4) -0.001(4)
N4 0.064(6) 0.040(4) 0.064(5) -0.002(4) 0.018(4) 0.004(4)
N5 0.065(6) 0.038(4) 0.063(5) 0.003(4) 0.025(4) 0.004(4)
C1 0.067(7) 0.057(6) 0.054(5) 0.010(5) 0.022(5) 0.002(6)
C2 0.066(7) 0.040(5) 0.055(5) 0.001(5) 0.011(5) -0.005(5)
C3 0.073(7) 0.050(6) 0.043(5) 0.001(4) 0.010(5) -0.004(6)
C4 0.066(7) 0.036(5) 0.051(5) 0.010(4) 0.012(5) 0.006(5)
C5 0.061(7) 0.034(5) 0.059(5) 0.004(4) 0.008(5) -0.006(5)
C6 0.061(7) 0.041(5) 0.057(5) 0.004(4) 0.014(5) -0.007(6)
C7 0.071(7) 0.049(5) 0.058(6) -0.005(5) 0.024(5) 0.005(6)
C8 0.073(8) 0.053(6) 0.063(6) -0.001(5) 0.024(5) -0.007(6)
C9 0.064(7) 0.042(5) 0.079(6) 0.012(5) 0.025(5) 0.005(6)
C10 0.104(8) 0.031(4) 0.076(6) -0.003(4) 0.022(5) -0.003(5)
C11 0.070(7) 0.032(5) 0.073(6) -0.002(4) 0.014(5) -0.004(5)
C12 0.088(8) 0.093(7) 0.087(7) 0.016(6) 0.014(6) 0.000(7)
C13 0.080(7) 0.038(5) 0.070(6) 0.003(4) 0.023(5) 0.010(5)
C14 0.082(7) 0.061(6) 0.070(6) -0.018(5) 0.021(5) -0.002(5)
C15 0.075(8) 0.048(5) 0.079(6) -0.007(5) 0.025(5) 0.000(5)
C16 0.112(8) 0.053(6) 0.094(7) 0.008(5) 0.037(6) 0.003(6)
C17 0.093(7) 0.048(6) 0.094(7) -0.001(5) 0.047(6) 0.010(5)
C18 0.062(6) 0.047(5) 0.050(5) -0.014(4) 0.014(4) 0.004(5)
C19 0.093(8) 0.054(6) 0.054(5) 0.007(5) 0.027(5) 0.002(5)
C20 0.086(7) 0.033(5) 0.055(5) -0.002(4) 0.016(5) -0.001(5)
C21 0.067(6) 0.049(5) 0.053(5) -0.013(5) 0.021(5) -0.007(5)
C22 0.114(8) 0.029(5) 0.044(5) 0.006(4) 0.028(5) 0.005(5)
C23 0.089(7) 0.038(5) 0.055(5) 0.000(4) 0.024(5) 0.003(5)
C24 0.114(8) 0.033(5) 0.065(6) 0.002(4) 0.041(5) 0.007(5)
C25 0.079(8) 0.034(5) 0.048(5) 0.000(4) 0.008(5) -0.004(5)
C26 0.070(7) 0.036(5) 0.051(5) -0.003(4) 0.015(5) 0.002(5)
C27 0.069(7) 0.045(5) 0.061(5) 0.006(5) 0.025(5) 0.019(5)
C28 0.070(7) 0.034(5) 0.075(6) 0.015(4) 0.022(5) -0.002(5)
C29 0.061(7) 0.051(5) 0.061(6) -0.002(4) 0.016(5) 0.003(5)
C30 0.072(7) 0.036(5) 0.063(5) 0.004(4) 0.009(5) 0.005(5)
C31 0.091(8) 0.035(5) 0.053(5) -0.004(4) 0.021(5) 0.007(5)
C32 0.068(6) 0.039(5) 0.067(6) 0.001(4) 0.020(5) 0.003(5)
C33 0.064(7) 0.047(6) 0.065(6) -0.014(5) 0.020(5) -0.002(5)
C34 0.100(8) 0.032(5) 0.082(6) 0.000(5) 0.025(5) -0.010(5)
C35 0.086(8) 0.049(6) 0.061(6) 0.012(5) 0.024(6) 0.006(6)
C36 0.078(7) 0.052(5) 0.089(7) -0.007(5) 0.024(5) -0.004(6)
C37 0.074(7) 0.033(5) 0.069(6) -0.002(5) 0.006(6) 0.007(5)
C38 0.089(8) 0.042(5) 0.092(7) -0.006(5) 0.027(5) 0.001(5)
C39 0.081(7) 0.063(6) 0.056(6) -0.004(5) 0.023(5) 0.015(6)
C40 0.103(7) 0.039(5) 0.060(6) 0.005(4) 0.023(5) 0.004(5)
B1 0.053(8) 0.063(7) 0.059(7) 0.014(6) 0.014(6) 0.008(7)

loop_
_atom_type_symbol
_atom_type_description
_atom_type_scat_dispersion_real
_atom_type_scat_dispersion_imag
_atom_type_scat_source
C C 0.0181 0.0091 'International Tables Vol C Tables 4.2.6.8 and 6.1.1.4'
H H 0.0000 0.0000 'International Tables Vol C Tables 4.2.6.8 and 6.1.1.4'
B B 0.0090 0.0039 'International Tables Vol C Tables 4.2.6.8 and 6.1.1.4'
N N 0.0311 0.0180 'International Tables Vol C Tables 4.2.6.8 and 6.1.1.4'
O O 0.0492 0.0322 'International Tables Vol C Tables 4.2.6.8 and 6.1.1.4'
F F 0.0727 0.0534 'International Tables Vol C Tables 4.2.6.8 and 6.1.1.4'

loop_
_geom_angle_atom_site_label_1
_geom_angle_atom_site_label_2
_geom_angle_atom_site_label_3
_geom_angle
C21 O1 C24 115.8(5)
C27 O2 C31 111.1(5)
C33 O3 C28 116.3(6)
C35 O5 C29 118.8(7)
C37 O7 C30 116.6(6)
C39 O9 C32 116.3(6)
C1 N1 C4 107.0(7)
C1 N1 B1 128.0(7)
C4 N1 B1 124.2(8)
C9 N2 C6 106.8(7)
C9 N2 B1 128.7(8)
C6 N2 B1 124.4(8)
N4 N3 C25 108.8(7)
N3 N4 N5 106.2(6)
N4 N5 C26 111.9(7)
N4 N5 C27 119.0(7)
C26 N5 C27 128.8(8)
N1 C1 C2 111.7(8)
N1 C1 C10 121.8(8)
C2 C1 C10 126.5(9)
C3 C2 C1 106.0(8)
C3 C2 C11 127.7(9)
C1 C2 C11 126.2(8)
C2 C3 C4 110.0(8)
C2 C3 C13 124.4(9)
C4 C3 C13 125.6(8)
C5 C4 C3 135.7(8)
C5 C4 N1 118.5(8)
C3 C4 N1 105.3(8)
C4 C5 C6 123.9(8)
C4 C5 C18 117.3(8)
C6 C5 C18 118.8(8)
C5 C6 C7 133.2(8)
C5 C6 N2 119.5(8)
C7 C6 N2 107.1(8)
C6 C7 C8 109.0(8)
C6 C7 C14 128.6(8)
C8 C7 C14 122.3(9)
C9 C8 C7 105.1(8)
C9 C8 C15 124.4(8)
C7 C8 C15 130.5(8)
N2 C9 C8 111.8(8)
N2 C9 C17 120.2(8)
C8 C9 C17 127.9(9)
C1 C10 H10A 109.5
C1 C10 H10B 109.5
H10A C10 H10B 109.5
C1 C10 H10C 109.5
H10A C10 H10C 109.5
H10B C10 H10C 109.5
C2 C11 C12 112.5(7)
C2 C11 H11A 109.1
C12 C11 H11A 109.1
C2 C11 H11B 109.1
C12 C11 H11B 109.1
H11A C11 H11B 107.8
C11 C12 H12A 109.5
C11 C12 H12B 109.5
H12A C12 H12B 109.5
C11 C12 H12C 109.5
H12A C12 H12C 109.5
H12B C12 H12C 109.5
C3 C13 H13A 109.5
C3 C13 H13B 109.5
H13A C13 H13B 109.5
C3 C13 H13C 109.5
H13A C13 H13C 109.5
H13B C13 H13C 109.5
C7 C14 H14A 109.5
C7 C14 H14B 109.5
H14A C14 H14B 109.5
C7 C14 H14C 109.5
H14A C14 H14C 109.5
H14B C14 H14C 109.5
C8 C15 C16 113.4(7)
C8 C15 H15A 108.9
C16 C15 H15A 108.9
C8 C15 H15B 108.9
C16 C15 H15B 108.9
H15A C15 H15B 107.7
C15 C16 H16A 109.5
C15 C16 H16B 109.5
H16A C16 H16B 109.5
C15 C16 H16C 109.5
H16A C16 H16C 109.5
H16B C16 H16C 109.5
C9 C17 H17A 109.5
C9 C17 H17B 109.5
H17A C17 H17B 109.5
C9 C17 H17C 109.5
H17A C17 H17C 109.5
H17B C17 H17C 109.5
C23 C18 C19 118.0(7)
C23 C18 C5 121.5(7)
C19 C18 C5 120.5(7)
C20 C19 C18 120.8(7)
C20 C19 H19 119.6
C18 C19 H19 119.6
C21 C20 C19 119.5(7)
C21 C20 H20 120.3
C19 C20 H20 120.3
C20 C21 O1 124.3(7)
C20 C21 C22 120.4(7)
O1 C21 C22 115.4(6)
C23 C22 C21 119.0(7)
C23 C22 H22 120.5
C21 C22 H22 120.5
C22 C23 C18 122.4(7)
C22 C23 H23 118.8
C18 C23 H23 118.8
O1 C24 C25 108.8(6)
O1 C24 H24A 109.9
C25 C24 H24A 109.9
O1 C24 H24B 109.9
C25 C24 H24B 109.9
H24A C24 H24B 108.3
N3 C25 C26 109.8(7)
N3 C25 C24 122.9(9)
C26 C25 C24 127.2(8)
N5 C26 C25 103.3(7)
N5 C26 H26 128.3
C25 C26 H26 128.3
O2 C27 N5 105.7(6)
O2 C27 C28 109.7(6)
N5 C27 C28 111.7(7)
O2 C27 H27 109.9
N5 C27 H27 109.9
C28 C27 H27 109.9
O3 C28 C29 109.4(7)
O3 C28 C27 107.0(6)
C29 C28 C27 111.3(7)
O3 C28 H28 109.7
C29 C28 H28 109.7
C27 C28 H28 109.7
O5 C29 C28 104.8(7)
O5 C29 C30 110.0(7)
C28 C29 C30 110.1(7)
O5 C29 H29 110.6
C28 C29 H29 110.6
C30 C29 H29 110.6
O7 C30 C31 109.9(6)
O7 C30 C29 107.7(7)
C31 C30 C29 108.0(7)
O7 C30 H30 110.4
C31 C30 H30 110.4
C29 C30 H30 110.4
O2 C31 C30 109.4(6)
O2 C31 C32 104.5(6)
C30 C31 C32 114.5(7)
O2 C31 H31 109.4
C30 C31 H31 109.4
C32 C31 H31 109.4
O9 C32 C31 107.8(6)
O9 C32 H32A 110.1
C31 C32 H32A 110.1
O9 C32 H32B 110.1
C31 C32 H32B 110.1
H32A C32 H32B 108.5
O4 C33 O3 123.3(8)
O4 C33 C34 126.8(7)
O3 C33 C34 109.8(7)
C33 C34 H34A 109.5
C33 C34 H34B 109.5
H34A C34 H34B 109.5
C33 C34 H34C 109.5
H34A C34 H34C 109.5
H34B C34 H34C 109.5
O6 C35 O5 123.2(9)
O6 C35 C36 125.6(8)
O5 C35 C36 111.2(8)
C35 C36 H36A 109.5
C35 C36 H36B 109.5
H36A C36 H36B 109.5
C35 C36 H36C 109.5
H36A C36 H36C 109.5
H36B C36 H36C 109.5
O8 C37 O7 123.9(8)
O8 C37 C38 126.5(8)
O7 C37 C38 109.4(7)
C37 C38 H38A 109.5
C37 C38 H38B 109.5
H38A C38 H38B 109.5
C37 C38 H38C 109.5
H38A C38 H38C 109.5
H38B C38 H38C 109.5
O10 C39 O9 122.0(8)
O10 C39 C40 125.7(8)
O9 C39 C40 112.3(8)
C39 C40 H40A 109.5
C39 C40 H40B 109.5
H40A C40 H40B 109.5
C39 C40 H40C 109.5
H40A C40 H40C 109.5
H40B C40 H40C 109.5
F1 B1 F2 107.9(8)
F2 B1 N2 110.0(7)
F1 B1 N2 110.0(7)
F2 B1 N1 109.4(7)
F1 B1 N1 110.3(7)
N2 B1 N1 109.1(8)

loop_
_geom_bond_atom_site_label_1
_geom_bond_atom_site_label_2
_geom_bond_distance
F1 B1 1.399(10)
F2 B1 1.393(10)
O1 C21 1.386(8)
O1 C24 1.453(8)
O2 C27 1.429(8)
O2 C31 1.460(8)
O3 C33 1.374(9)
O3 C28 1.432(8)
O4 C33 1.187(8)
O5 C35 1.352(9)
O5 C29 1.442(9)
O6 C35 1.206(9)
O7 C37 1.383(8)
O7 C30 1.453(8)
O8 C37 1.200(8)
O9 C39 1.337(9)
O9 C32 1.419(7)
O10 C39 1.223(9)
N1 C1 1.341(9)
N1 C4 1.452(9)
N1 B1 1.525(11)
N2 C9 1.354(9)
N2 C6 1.418(9)
N2 B1 1.520(11)
N3 N4 1.331(8)
N3 C25 1.348(8)
N4 N5 1.351(7)
N5 C26 1.357(8)
N5 C27 1.458(9)
C1 C2 1.412(10)
C1 C10 1.493(10)
C2 C3 1.371(10)
C2 C11 1.494(10)
C3 C4 1.424(10)
C3 C13 1.530(10)
C4 C5 1.367(10)
C5 C6 1.385(10)
C5 C18 1.514(10)
C6 C7 1.402(10)
C7 C8 1.405(10)
C7 C14 1.506(10)
C8 C9 1.395(10)
C8 C15 1.470(10)
C9 C17 1.522(10)
C10 H10A 0.9800
C10 H10B 0.9800
C10 H10C 0.9800
C11 C12 1.518(9)
C11 H11A 0.9900
C11 H11B 0.9900
C12 H12A 0.9800
C12 H12B 0.9800
C12 H12C 0.9800
C13 H13A 0.9800
C13 H13B 0.9800
C13 H13C 0.9800
C14 H14A 0.9800
C14 H14B 0.9800
C14 H14C 0.9800
C15 C16 1.518(10)
C15 H15A 0.9900
C15 H15B 0.9900
C16 H16A 0.9800
C16 H16B 0.9800
C16 H16C 0.9800
C17 H17A 0.9800
C17 H17B 0.9800
C17 H17C 0.9800
C18 C23 1.382(9)
C18 C19 1.399(10)
C19 C20 1.392(10)
C19 H19 0.9500
C20 C21 1.376(9)
C20 H20 0.9500
C21 C22 1.403(10)
C22 C23 1.366(9)
C22 H22 0.9500
C23 H23 0.9500
C24 C25 1.490(10)
C24 H24A 0.9900
C24 H24B 0.9900
C25 C26 1.375(10)
C26 H26 0.9500
C27 C28 1.521(10)
C27 H27 1.0000
C28 C29 1.500(10)
C28 H28 1.0000
C29 C30 1.512(10)
C29 H29 1.0000
C30 C31 1.511(10)
C30 H30 1.0000
C31 C32 1.520(9)
C31 H31 1.0000
C32 H32A 0.9900
C32 H32B 0.9900
C33 C34 1.504(10)
C34 H34A 0.9800
C34 H34B 0.9800
C34 H34C 0.9800
C35 C36 1.502(10)
C36 H36A 0.9800
C36 H36B 0.9800
C36 H36C 0.9800
C37 C38 1.497(10)
C38 H38A 0.9800
C38 H38B 0.9800
C38 H38C 0.9800
C39 C40 1.487(9)
C40 H40A 0.9800
C40 H40B 0.9800
C40 H40C 0.9800

loop_
_geom_torsion_atom_site_label_1
_geom_torsion_atom_site_label_2
_geom_torsion_atom_site_label_3
_geom_torsion_atom_site_label_4
_geom_torsion
C25 N3 N4 N5 0.3(8)
N3 N4 N5 C26 0.0(8)
N3 N4 N5 C27 174.1(6)
C4 N1 C1 C2 -2.3(8)
B1 N1 C1 C2 167.9(7)
C4 N1 C1 C10 177.5(6)
B1 N1 C1 C10 -12.3(11)
N1 C1 C2 C3 1.1(9)
C10 C1 C2 C3 -178.7(7)
N1 C1 C2 C11 -176.5(7)
C10 C1 C2 C11 3.7(12)
C1 C2 C3 C4 0.6(8)
C11 C2 C3 C4 178.2(7)
C1 C2 C3 C13 -179.4(6)
C11 C2 C3 C13 -1.8(12)
C2 C3 C4 C5 -173.3(8)
C13 C3 C4 C5 6.7(14)
C2 C3 C4 N1 -2.0(8)
C13 C3 C4 N1 178.0(6)
C1 N1 C4 C5 175.7(6)
B1 N1 C4 C5 5.0(10)
C1 N1 C4 C3 2.6(8)
B1 N1 C4 C3 -168.1(7)
C3 C4 C5 C6 171.2(8)
N1 C4 C5 C6 0.7(11)
C3 C4 C5 C18 -10.2(13)
N1 C4 C5 C18 179.4(6)
C4 C5 C6 C7 -179.4(8)
C18 C5 C6 C7 2.0(12)
C4 C5 C6 N2 -5.0(11)
C18 C5 C6 N2 176.3(6)
C9 N2 C6 C5 -179.4(6)
B1 N2 C6 C5 3.9(10)
C9 N2 C6 C7 -3.7(8)
B1 N2 C6 C7 179.6(7)
C5 C6 C7 C8 176.1(8)
N2 C6 C7 C8 1.2(8)
C5 C6 C7 C14 -5.3(14)
N2 C6 C7 C14 179.8(7)
C6 C7 C8 C9 1.6(9)
C14 C7 C8 C9 -177.0(7)
C6 C7 C8 C15 -179.4(8)
C14 C7 C8 C15 1.9(14)
C6 N2 C9 C8 4.9(8)
B1 N2 C9 C8 -178.6(7)
C6 N2 C9 C17 -178.4(6)
B1 N2 C9 C17 -1.9(11)
C7 C8 C9 N2 -4.1(9)
C15 C8 C9 N2 176.9(7)
C7 C8 C9 C17 179.5(7)
C15 C8 C9 C17 0.5(13)
C3 C2 C11 C12 -97.5(9)
C1 C2 C11 C12 79.6(9)
C9 C8 C15 C16 -84.6(10)
C7 C8 C15 C16 96.7(10)
C4 C5 C18 C23 -74.2(10)
C6 C5 C18 C23 104.6(9)
C4 C5 C18 C19 103.0(9)
C6 C5 C18 C19 -78.3(10)
C23 C18 C19 C20 -0.9(13)
C5 C18 C19 C20 -178.1(8)
C18 C19 C20 C21 0.1(13)
C19 C20 C21 O1 179.0(7)
C19 C20 C21 C22 0.3(14)
C24 O1 C21 C20 -5.0(11)
C24 O1 C21 C22 173.8(8)
C20 C21 C22 C23 0.1(13)
O1 C21 C22 C23 -178.7(7)
C21 C22 C23 C18 -1.0(13)
C19 C18 C23 C22 1.3(13)
C5 C18 C23 C22 178.6(8)
C21 O1 C24 C25 -170.6(7)
N4 N3 C25 C26 -0.6(8)
N4 N3 C25 C24 -179.0(6)
O1 C24 C25 N3 -73.1(9)
O1 C24 C25 C26 108.7(8)
N4 N5 C26 C25 -0.3(8)
C27 N5 C26 C25 -173.7(7)
N3 C25 C26 N5 0.5(8)
C24 C25 C26 N5 178.9(7)
C31 O2 C27 N5 179.2(6)
C31 O2 C27 C28 -60.2(8)
N4 N5 C27 O2 -94.8(7)
C26 N5 C27 O2 78.3(9)
N4 N5 C27 C28 146.0(6)
C26 N5 C27 C28 -40.9(10)
C33 O3 C28 C29 -115.2(8)
C33 O3 C28 C27 124.1(7)
O2 C27 C28 O3 174.9(5)
N5 C27 C28 O3 -68.2(8)
O2 C27 C28 C29 55.4(8)
N5 C27 C28 C29 172.2(6)
C35 O5 C29 C28 -120.5(7)
C35 O5 C29 C30 121.2(7)
O3 C28 C29 O5 69.3(8)
C27 C28 C29 O5 -172.6(6)
O3 C28 C29 C30 -172.5(6)
C27 C28 C29 C30 -54.4(9)
C37 O7 C30 C31 -104.5(7)
C37 O7 C30 C29 138.1(7)
O5 C29 C30 O7 -69.7(8)
C28 C29 C30 O7 175.3(7)
O5 C29 C30 C31 171.7(6)
C28 C29 C30 C31 56.7(9)
C27 O2 C31 C30 64.5(8)
C27 O2 C31 C32 -172.5(6)
O7 C30 C31 O2 -178.3(5)
C29 C30 C31 O2 -61.1(8)
O7 C30 C31 C32 64.9(8)
C29 C30 C31 C32 -177.9(6)
C39 O9 C32 C31 -160.7(7)
O2 C31 C32 O9 -66.0(8)
C30 C31 C32 O9 53.6(9)
C28 O3 C33 O4 1.1(12)
C28 O3 C33 C34 -176.3(7)
C29 O5 C35 O6 -13.1(12)
C29 O5 C35 C36 166.9(6)
C30 O7 C37 O8 0.0(11)
C30 O7 C37 C38 -175.7(6)
C32 O9 C39 O10 -11.7(12)
C32 O9 C39 C40 168.5(6)
C9 N2 B1 F2 65.1(10)
C6 N2 B1 F2 -119.0(8)
C9 N2 B1 F1 -53.7(11)
C6 N2 B1 F1 122.3(8)
C9 N2 B1 N1 -174.8(7)
C6 N2 B1 N1 1.1(10)
C1 N1 B1 F2 -53.7(11)
C4 N1 B1 F2 114.9(8)
C1 N1 B1 F1 64.8(10)
C4 N1 B1 F1 -126.5(8)
C1 N1 B1 N2 -174.2(7)
C4 N1 B1 N2 -5.5(10)
